data_7248800
loop_
_publ_author_name
'Zhang, Liang'
'Wu, Di'
'Zhang, Menglong'
'Yu, Fuhai'
'Bao, Ying'
'Xie, Chuang'
'Hou, Baohong'
'Jing, Dingding'
'Zhang, Chuntao'
'Chen, Wei'

_publ_section_title
;
 Theoretical and experimental study of pharmaceutical salts: a case of
 trimethoprim
;
_journal_issue 28
_journal_name_full CrystEngComm
_journal_page_first 3808
_journal_page_last 3822
_journal_paper_doi 10.1039/D4CE00345D
_journal_volume 26
_journal_year 2024
_chemical_formula_moiety 'C10 H6 O6 S2, 2(C14 H19 N4 O3)'
_chemical_formula_sum 'C38 H44 N8 O12 S2'
_chemical_formula_weight 868.93
_space_group_crystal_system monoclinic
_space_group_IT_number 14
_space_group_name_Hall '-P 2yn'
_space_group_name_H-M_alt 'P 1 21/n 1'
_atom_sites_solution_hydrogens mixed
_atom_sites_solution_primary dual
_audit_creation_date 2023-07-24
_audit_creation_method
;
Olex2 1.5
(compiled 2023.03.06 svn.rbb2c1857 for OlexSys, GUI svn.r6748)
;
_audit_update_record
;
2023-07-24 deposited with the CCDC.	2024-05-27 downloaded from the CCDC.
;
_cell_angle_alpha 90
_cell_angle_beta 107.887(2)
_cell_angle_gamma 90
_cell_formula_units_Z 2
_cell_length_a 12.2812(2)
_cell_length_b 11.5143(2)
_cell_length_c 14.0952(2)
_cell_measurement_reflns_used 18902
_cell_measurement_temperature 113.15
_cell_measurement_theta_max 34.6210
_cell_measurement_theta_min 1.9200
_cell_volume 1896.85(6)
_computing_cell_refinement 'CrysAlisPro 1.171.42.49 (Rigaku OD, 2022)'
_computing_data_collection 'CrysAlisPro 1.171.42.49 (Rigaku OD, 2022)'
_computing_data_reduction 'CrysAlisPro 1.171.42.49 (Rigaku OD, 2022)'
_computing_molecular_graphics 'Olex2 1.5 (Dolomanov et al., 2009)'
_computing_publication_material 'Olex2 1.5 (Dolomanov et al., 2009)'
_computing_structure_refinement 'SHELXL 2018/3 (Sheldrick, 2015)'
_computing_structure_solution 'SHELXT 2018/2 (Sheldrick, 2018)'
_diffrn_ambient_temperature 113.15
_diffrn_detector 'CCD plate'
_diffrn_measured_fraction_theta_full 0.998
_diffrn_measured_fraction_theta_max 0.998
_diffrn_measurement_details
;
List of Runs (angles in degrees, time in seconds):

  # Type    Start    End  Width  t~exp~   \w     \q     \k     \f   Frames
#--------------------------------------------------------------------------
  1  \w   -110.00  70.00   0.50    1.00    --  -20.00   0.00   0.00  360
  2  \w    -47.00  70.00   0.50    1.00    --  -20.00  70.00 180.00  234
  3  \w    -88.00  -1.00   0.50    1.00    --  -20.00 -70.00 180.00  174
  4  \w   -110.00 -17.00   0.50    1.00    --  -20.00 -70.00  90.00  186
;
_diffrn_measurement_device 'abstract diffractometer'
_diffrn_measurement_device_type 'Rigaku mm007 Saturn 944+'
_diffrn_measurement_method '\w scans'
_diffrn_orient_matrix_type 'CrysAlisPro convention (1999,Acta A55,543-557)'
_diffrn_orient_matrix_UB_11 0.0522083000
_diffrn_orient_matrix_UB_12 -0.0136455000
_diffrn_orient_matrix_UB_13 0.0370715000
_diffrn_orient_matrix_UB_21 0.0262705000
_diffrn_orient_matrix_UB_22 -0.0097232000
_diffrn_orient_matrix_UB_23 -0.0376179000
_diffrn_orient_matrix_UB_31 0.0163403000
_diffrn_orient_matrix_UB_32 0.0592963000
_diffrn_orient_matrix_UB_33 0.0023612000
_diffrn_radiation_monochromator confocal
_diffrn_radiation_probe x-ray
_diffrn_radiation_type MoK\a
_diffrn_radiation_wavelength 0.71073
_diffrn_reflns_av_R_equivalents 0.0334
_diffrn_reflns_av_unetI/netI 0.0219
_diffrn_reflns_Laue_measured_fraction_full 0.998
_diffrn_reflns_Laue_measured_fraction_max 0.998
_diffrn_reflns_limit_h_max 16
_diffrn_reflns_limit_h_min -17
_diffrn_reflns_limit_k_max 15
_diffrn_reflns_limit_k_min -15
_diffrn_reflns_limit_l_max 19
_diffrn_reflns_limit_l_min -19
_diffrn_reflns_number 26794
_diffrn_reflns_point_group_measured_fraction_full 0.998
_diffrn_reflns_point_group_measured_fraction_max 0.998
_diffrn_reflns_theta_full 25.242
_diffrn_reflns_theta_max 29.574
_diffrn_reflns_theta_min 1.928
_diffrn_source 'roting anode'
_diffrn_source_type 'Enhance (Mo) X-ray Source'
_exptl_absorpt_coefficient_mu 0.219
_exptl_absorpt_correction_T_max 1.00000
_exptl_absorpt_correction_T_min 0.88979
_exptl_absorpt_correction_type multi-scan
_exptl_absorpt_process_details
;
CrysAlisPro 1.171.42.49 (Rigaku Oxford Diffraction, 2022)
Empirical absorption correction using spherical harmonics,
implemented in SCALE3 ABSPACK scaling algorithm.
;
_exptl_crystal_colour colourless
_exptl_crystal_colour_primary colourless
_exptl_crystal_density_diffrn 1.521
_exptl_crystal_description block
_exptl_crystal_F_000 912
_exptl_crystal_recrystallization_method 'Re-crystallisation from solvent: Methanol'
_exptl_crystal_size_max 0.42
_exptl_crystal_size_mid 0.34
_exptl_crystal_size_min 0.32
_refine_diff_density_max 0.449
_refine_diff_density_min -0.394
_refine_diff_density_rms 0.060
_refine_ls_extinction_method none
_refine_ls_goodness_of_fit_ref 1.009
_refine_ls_hydrogen_treatment mixed
_refine_ls_matrix_type full
_refine_ls_number_parameters 294
_refine_ls_number_reflns 5310
_refine_ls_number_restraints 0
_refine_ls_restrained_S_all 1.009
_refine_ls_R_factor_all 0.0402
_refine_ls_R_factor_gt 0.0365
_refine_ls_shift/su_max 0.001
_refine_ls_shift/su_mean 0.000
_refine_ls_structure_factor_coef Fsqd
_refine_ls_weighting_details 'w=1/[\s^2^(Fo^2^)+(0.0542P)^2^+0.8911P] where P=(Fo^2^+2Fc^2^)/3'
_refine_ls_weighting_scheme calc
_refine_ls_wR_factor_gt 0.0950
_refine_ls_wR_factor_ref 0.0984
_reflns_Friedel_coverage 0.000
_reflns_number_gt 4838
_reflns_number_total 5310
_reflns_threshold_expression 'I > 2\s(I)'
_cod_data_source_file d4ce00345d2.cif
_cod_data_source_block r20230529c_autored
_cod_depositor_comments 'Adding full bibliography for 7248797--7248804.cif.'
_cod_database_code 7248800
_shelx_shelxl_version_number 2018/3
_shelx_space_group_comment
;
The symmetry employed for this shelxl refinement is uniquely defined
by the following loop, which should always be used as a source of
symmetry information in preference to the above space-group names.
They are only intended as comments.
;
_reflns_odcompleteness_completeness 93.72
_reflns_odcompleteness_iscentric 1
_reflns_odcompleteness_theta 34.68
_olex2_refinement_description
;
1.a Secondary CH2 refined with riding coordinates:
 C5(H5A,H5B)
1.b Aromatic/amide H refined with riding coordinates:
 C16(H16), C17(H17), C18(H18), C4(H4A), C7(H7), C11(H11)
1.c Idealised Me refined as rotating group:
 C12(H12A,H12B,H12C), C13(H13A,H13B,H13C), C14(H14A,H14B,H14C)
;
_olex2_submission_special_instructions 'No special instructions were received'
_oxdiff_exptl_absorpt_empirical_details
;
Empirical correction (ABSPACK) includes:
- Absorption correction using spherical harmonics
- Frame scaling
- Detector area scaling
;
_oxdiff_exptl_absorpt_empirical_full_max 2.517
_oxdiff_exptl_absorpt_empirical_full_min 0.464

loop_
_space_group_symop_operation_xyz
'x, y, z'
'-x+1/2, y+1/2, -z+1/2'
'-x, -y, -z'
'x-1/2, -y-1/2, z-1/2'

loop_
_atom_site_label
_atom_site_type_symbol
_atom_site_fract_x
_atom_site_fract_y
_atom_site_fract_z
_atom_site_U_iso_or_equiv
_atom_site_adp_type
_atom_site_occupancy
_atom_site_site_symmetry_order
_atom_site_calc_flag
_atom_site_refinement_flags_posn
_atom_site_refinement_flags_adp
_atom_site_refinement_flags_occupancy
_atom_site_disorder_assembly
_atom_site_disorder_group
S1 S 0.76359(2) 0.01022(2) 0.45984(2) 0.01280(8) Uani 1 1 d . . . . .
O4 O 0.74728(7) 0.13220(7) 0.42917(6) 0.01661(17) Uani 1 1 d . . . . .
O5 O 0.87389(7) -0.00978(8) 0.53426(6) 0.01813(18) Uani 1 1 d . . . . .
O6 O 0.74216(7) -0.06813(7) 0.37465(6) 0.01637(17) Uani 1 1 d . . . . .
C15 C 0.65785(9) -0.01819(10) 0.52009(8) 0.0124(2) Uani 1 1 d . . . . .
C16 C 0.69514(9) -0.05968(10) 0.61589(8) 0.0146(2) Uani 1 1 d . . . . .
H16 H 0.773809 -0.076991 0.646316 0.018 Uiso 1 1 calc R U . . .
C17 C 0.61590(10) -0.07647(10) 0.66895(8) 0.0155(2) Uani 1 1 d . . . . .
H17 H 0.642047 -0.104462 0.735527 0.019 Uiso 1 1 calc R U . . .
C18 C 0.50187(9) -0.05311(10) 0.62614(8) 0.0142(2) Uani 1 1 d . . . . .
H18 H 0.449924 -0.066678 0.662884 0.017 Uiso 1 1 calc R U . . .
C19 C 0.53958(9) 0.00882(9) 0.47257(8) 0.0120(2) Uani 1 1 d . . . . .
O1 O 0.43369(7) 0.64218(8) 0.56163(6) 0.01865(18) Uani 1 1 d . . . . .
O2 O 0.37003(7) 0.65477(7) 0.36148(6) 0.01609(17) Uani 1 1 d . . . . .
O3 O 0.52494(7) 0.66970(8) 0.26377(6) 0.01958(18) Uani 1 1 d . . . . .
N1 N 1.03186(9) 0.18661(10) 0.59042(8) 0.0196(2) Uani 1 1 d . . . . .
H1A H 1.1060(15) 0.1749(15) 0.6146(13) 0.025(4) Uiso 1 1 d . . . . .
H1B H 0.9871(16) 0.1295(17) 0.5612(14) 0.033(5) Uiso 1 1 d . . . . .
N2 N 1.07563(9) 0.57089(10) 0.68332(8) 0.0191(2) Uani 1 1 d . . . . .
H2A H 1.1384(16) 0.5503(16) 0.7278(13) 0.029(4) Uiso 1 1 d . . . . .
H2B H 1.0435(16) 0.6371(17) 0.6935(14) 0.033(5) Uiso 1 1 d . . . . .
N3 N 1.05545(8) 0.37935(9) 0.63760(7) 0.01559(19) Uani 1 1 d . . . . .
N4 N 0.87601(8) 0.30871(9) 0.54036(7) 0.01496(19) Uani 1 1 d . . . . .
H4 H 0.8338(14) 0.2510(15) 0.5062(12) 0.023(4) Uiso 1 1 d . . . . .
C1 C 0.98872(9) 0.29262(10) 0.59005(8) 0.0147(2) Uani 1 1 d . . . . .
C2 C 1.00844(9) 0.48516(10) 0.63383(8) 0.0142(2) Uani 1 1 d . . . . .
C3 C 0.89057(9) 0.50886(10) 0.58038(8) 0.0135(2) Uani 1 1 d . . . . .
C4 C 0.82764(9) 0.41637(10) 0.53564(8) 0.0147(2) Uani 1 1 d . . . . .
H4A H 0.748756 0.426352 0.500465 0.018 Uiso 1 1 calc R U . . .
C5 C 0.84216(9) 0.62977(10) 0.57895(9) 0.0158(2) Uani 1 1 d . . . . .
H5A H 0.853595 0.655101 0.648457 0.019 Uiso 1 1 calc R U . . .
H5B H 0.885419 0.683629 0.549161 0.019 Uiso 1 1 calc R U . . .
C6 C 0.71660(9) 0.63870(10) 0.52144(9) 0.0144(2) Uani 1 1 d . . . . .
C7 C 0.63556(10) 0.63509(10) 0.57208(8) 0.0151(2) Uani 1 1 d . . . . .
H7 H 0.659238 0.627222 0.642567 0.018 Uiso 1 1 calc R U . . .
C8 C 0.51978(10) 0.64304(10) 0.51909(9) 0.0141(2) Uani 1 1 d . . . . .
C9 C 0.48498(9) 0.65232(10) 0.41526(8) 0.0136(2) Uani 1 1 d . . . . .
C10 C 0.56693(9) 0.65678(10) 0.36524(8) 0.0144(2) Uani 1 1 d . . . . .
C11 C 0.68304(9) 0.64917(10) 0.41817(9) 0.0154(2) Uani 1 1 d . . . . .
H11 H 0.738726 0.651111 0.384008 0.018 Uiso 1 1 calc R U . . .
C12 C 0.46503(11) 0.64010(12) 0.66780(9) 0.0208(2) Uani 1 1 d . . . . .
H12A H 0.395876 0.642730 0.688552 0.031 Uiso 1 1 calc R U . . .
H12B H 0.513224 0.707513 0.695013 0.031 Uiso 1 1 calc R U . . .
H12C H 0.507525 0.568649 0.692781 0.031 Uiso 1 1 calc R U . . .
C13 C 0.32642(10) 0.77064(11) 0.35264(9) 0.0195(2) Uani 1 1 d . . . . .
H13A H 0.247142 0.771112 0.308793 0.029 Uiso 1 1 calc R U . . .
H13B H 0.373193 0.820652 0.324398 0.029 Uiso 1 1 calc R U . . .
H13C H 0.329029 0.799639 0.418669 0.029 Uiso 1 1 calc R U . . .
C14 C 0.60025(11) 0.63802(11) 0.20798(9) 0.0207(2) Uani 1 1 d . . . . .
H14A H 0.557842 0.638141 0.136651 0.031 Uiso 1 1 calc R U . . .
H14B H 0.631196 0.560232 0.227980 0.031 Uiso 1 1 calc R U . . .
H14C H 0.663227 0.694040 0.221153 0.031 Uiso 1 1 calc R U . . .

loop_
_atom_site_aniso_label
_atom_site_aniso_U_11
_atom_site_aniso_U_22
_atom_site_aniso_U_33
_atom_site_aniso_U_23
_atom_site_aniso_U_13
_atom_site_aniso_U_12
S1 0.00944(13) 0.01484(14) 0.01512(14) -0.00059(9) 0.00524(10) -0.00002(9)
O4 0.0157(4) 0.0152(4) 0.0205(4) 0.0004(3) 0.0079(3) -0.0019(3)
O5 0.0100(4) 0.0250(5) 0.0188(4) 0.0010(3) 0.0035(3) -0.0004(3)
O6 0.0137(4) 0.0181(4) 0.0183(4) -0.0028(3) 0.0063(3) 0.0015(3)
C15 0.0102(4) 0.0122(5) 0.0161(5) -0.0008(4) 0.0059(4) 0.0002(4)
C16 0.0121(5) 0.0152(5) 0.0166(5) 0.0007(4) 0.0045(4) 0.0019(4)
C17 0.0157(5) 0.0167(5) 0.0143(5) 0.0029(4) 0.0047(4) 0.0018(4)
C18 0.0146(5) 0.0145(5) 0.0149(5) 0.0011(4) 0.0067(4) 0.0014(4)
C19 0.0108(5) 0.0112(5) 0.0144(5) -0.0003(4) 0.0047(4) 0.0006(4)
O1 0.0144(4) 0.0268(5) 0.0171(4) -0.0020(3) 0.0082(3) -0.0016(3)
O2 0.0109(4) 0.0153(4) 0.0204(4) -0.0031(3) 0.0023(3) 0.0009(3)
O3 0.0182(4) 0.0269(5) 0.0144(4) 0.0006(3) 0.0062(3) 0.0058(3)
N1 0.0139(5) 0.0178(5) 0.0262(5) -0.0019(4) 0.0046(4) 0.0021(4)
N2 0.0139(4) 0.0174(5) 0.0225(5) 0.0004(4) 0.0004(4) -0.0025(4)
N3 0.0119(4) 0.0172(5) 0.0174(4) 0.0009(4) 0.0040(3) -0.0005(3)
N4 0.0121(4) 0.0145(5) 0.0177(4) -0.0013(4) 0.0036(4) -0.0014(3)
C1 0.0131(5) 0.0173(5) 0.0149(5) 0.0016(4) 0.0063(4) 0.0006(4)
C2 0.0117(5) 0.0179(5) 0.0135(5) 0.0019(4) 0.0046(4) -0.0016(4)
C3 0.0112(5) 0.0163(5) 0.0131(5) 0.0011(4) 0.0040(4) 0.0005(4)
C4 0.0115(5) 0.0166(5) 0.0160(5) 0.0010(4) 0.0043(4) 0.0009(4)
C5 0.0122(5) 0.0161(5) 0.0183(5) -0.0011(4) 0.0038(4) 0.0003(4)
C6 0.0122(5) 0.0124(5) 0.0182(5) -0.0012(4) 0.0039(4) 0.0004(4)
C7 0.0151(5) 0.0147(5) 0.0150(5) -0.0012(4) 0.0042(4) 0.0000(4)
C8 0.0146(5) 0.0122(5) 0.0174(5) -0.0018(4) 0.0075(4) -0.0004(4)
C9 0.0110(5) 0.0130(5) 0.0164(5) -0.0016(4) 0.0037(4) 0.0006(4)
C10 0.0151(5) 0.0135(5) 0.0150(5) -0.0005(4) 0.0050(4) 0.0020(4)
C11 0.0130(5) 0.0160(5) 0.0185(5) 0.0000(4) 0.0066(4) 0.0010(4)
C12 0.0235(6) 0.0244(6) 0.0177(5) -0.0026(4) 0.0109(5) -0.0039(5)
C13 0.0159(5) 0.0164(6) 0.0254(6) 0.0017(4) 0.0053(4) 0.0030(4)
C14 0.0241(6) 0.0237(6) 0.0178(5) 0.0012(4) 0.0115(5) 0.0045(5)

loop_
_atom_type_symbol
_atom_type_description
_atom_type_scat_dispersion_real
_atom_type_scat_dispersion_imag
_atom_type_scat_source
C C 0.0033 0.0016 'International Tables Vol C Tables 4.2.6.8 and 6.1.1.4'
H H 0.0000 0.0000 'International Tables Vol C Tables 4.2.6.8 and 6.1.1.4'
N N 0.0061 0.0033 'International Tables Vol C Tables 4.2.6.8 and 6.1.1.4'
O O 0.0106 0.0060 'International Tables Vol C Tables 4.2.6.8 and 6.1.1.4'
S S 0.1246 0.1234 'International Tables Vol C Tables 4.2.6.8 and 6.1.1.4'

loop_
_geom_angle_atom_site_label_1
_geom_angle_atom_site_label_2
_geom_angle_atom_site_label_3
_geom_angle
_geom_angle_site_symmetry_1
_geom_angle_site_symmetry_3
_geom_angle_publ_flag
O4 S1 C15 105.21(5) . . ?
O5 S1 O4 112.16(5) . . ?
O5 S1 O6 112.84(5) . . ?
O5 S1 C15 106.27(5) . . ?
O6 S1 O4 112.09(5) . . ?
O6 S1 C15 107.71(5) . . ?
C16 C15 S1 117.38(8) . . ?
C16 C15 C19 121.28(10) . . ?
C19 C15 S1 121.20(8) . . ?
C15 C16 H16 120.2 . . ?
C15 C16 C17 119.56(10) . . ?
C17 C16 H16 120.2 . . ?
C16 C17 H17 119.4 . . ?
C18 C17 C16 121.17(10) . . ?
C18 C17 H17 119.4 . . ?
C17 C18 H18 119.6 . . ?
C17 C18 C19 120.77(10) . 3_656 ?
C19 C18 H18 119.6 3_656 . ?
C18 C19 C15 122.80(9) 3_656 . ?
C18 C19 C19 118.80(12) 3_656 3_656 ?
C19 C19 C15 118.40(12) 3_656 . ?
C8 O1 C12 117.69(9) . . ?
C9 O2 C13 111.04(9) . . ?
C10 O3 C14 116.45(9) . . ?
H1A N1 H1B 119.5(16) . . ?
C1 N1 H1A 120.5(12) . . ?
C1 N1 H1B 119.8(12) . . ?
H2A N2 H2B 117.3(17) . . ?
C2 N2 H2A 116.5(12) . . ?
C2 N2 H2B 118.9(12) . . ?
C1 N3 C2 117.97(10) . . ?
C1 N4 H4 120.7(11) . . ?
C1 N4 C4 120.49(10) . . ?
C4 N4 H4 118.6(11) . . ?
N1 C1 N3 120.16(10) . . ?
N1 C1 N4 117.96(11) . . ?
N3 C1 N4 121.89(11) . . ?
N2 C2 N3 117.41(10) . . ?
N2 C2 C3 119.59(11) . . ?
N3 C2 C3 122.99(10) . . ?
C2 C3 C5 120.69(10) . . ?
C4 C3 C2 115.72(10) . . ?
C4 C3 C5 123.56(10) . . ?
N4 C4 H4A 119.5 . . ?
C3 C4 N4 120.90(10) . . ?
C3 C4 H4A 119.5 . . ?
C3 C5 H5A 108.8 . . ?
C3 C5 H5B 108.8 . . ?
H5A C5 H5B 107.7 . . ?
C6 C5 C3 113.75(9) . . ?
C6 C5 H5A 108.8 . . ?
C6 C5 H5B 108.8 . . ?
C7 C6 C5 119.74(10) . . ?
C11 C6 C5 119.57(10) . . ?
C11 C6 C7 120.69(10) . . ?
C6 C7 H7 120.1 . . ?
C8 C7 C6 119.77(10) . . ?
C8 C7 H7 120.1 . . ?
O1 C8 C7 124.40(10) . . ?
O1 C8 C9 115.55(10) . . ?
C7 C8 C9 120.04(10) . . ?
O2 C9 C8 120.55(10) . . ?
O2 C9 C10 119.71(10) . . ?
C10 C9 C8 119.73(10) . . ?
O3 C10 C9 115.62(10) . . ?
O3 C10 C11 124.06(10) . . ?
C11 C10 C9 120.33(10) . . ?
C6 C11 C10 119.41(10) . . ?
C6 C11 H11 120.3 . . ?
C10 C11 H11 120.3 . . ?
O1 C12 H12A 109.5 . . ?
O1 C12 H12B 109.5 . . ?
O1 C12 H12C 109.5 . . ?
H12A C12 H12B 109.5 . . ?
H12A C12 H12C 109.5 . . ?
H12B C12 H12C 109.5 . . ?
O2 C13 H13A 109.5 . . ?
O2 C13 H13B 109.5 . . ?
O2 C13 H13C 109.5 . . ?
H13A C13 H13B 109.5 . . ?
H13A C13 H13C 109.5 . . ?
H13B C13 H13C 109.5 . . ?
O3 C14 H14A 109.5 . . ?
O3 C14 H14B 109.5 . . ?
O3 C14 H14C 109.5 . . ?
H14A C14 H14B 109.5 . . ?
H14A C14 H14C 109.5 . . ?
H14B C14 H14C 109.5 . . ?

loop_
_geom_bond_atom_site_label_1
_geom_bond_atom_site_label_2
_geom_bond_distance
_geom_bond_site_symmetry_2
_geom_bond_publ_flag
S1 O4 1.4652(9) . ?
S1 O5 1.4545(9) . ?
S1 O6 1.4598(9) . ?
S1 C15 1.7866(11) . ?
C15 C16 1.3717(15) . ?
C15 C19 1.4344(15) . ?
C16 H16 0.9500 . ?
C16 C17 1.4110(15) . ?
C17 H17 0.9500 . ?
C17 C18 1.3706(15) . ?
C18 H18 0.9500 . ?
C18 C19 1.4213(15) 3_656 ?
C19 C19 1.430(2) 3_656 ?
O1 C8 1.3663(13) . ?
O1 C12 1.4263(14) . ?
O2 C9 1.3824(13) . ?
O2 C13 1.4288(14) . ?
O3 C10 1.3714(14) . ?
O3 C14 1.4330(14) . ?
N1 H1A 0.879(18) . ?
N1 H1B 0.87(2) . ?
N1 C1 1.3300(16) . ?
N2 H2A 0.864(19) . ?
N2 H2B 0.89(2) . ?
N2 C2 1.3372(15) . ?
N3 C1 1.3344(15) . ?
N3 C2 1.3423(15) . ?
N4 H4 0.888(18) . ?
N4 C1 1.3585(14) . ?
N4 C4 1.3674(15) . ?
C2 C3 1.4379(15) . ?
C3 C4 1.3527(16) . ?
C3 C5 1.5116(16) . ?
C4 H4A 0.9500 . ?
C5 H5A 0.9900 . ?
C5 H5B 0.9900 . ?
C5 C6 1.5092(15) . ?
C6 C7 1.3921(15) . ?
C6 C11 1.3909(16) . ?
C7 H7 0.9500 . ?
C7 C8 1.3913(15) . ?
C8 C9 1.3971(16) . ?
C9 C10 1.3958(15) . ?
C10 C11 1.3943(15) . ?
C11 H11 0.9500 . ?
C12 H12A 0.9800 . ?
C12 H12B 0.9800 . ?
C12 H12C 0.9800 . ?
C13 H13A 0.9800 . ?
C13 H13B 0.9800 . ?
C13 H13C 0.9800 . ?
C14 H14A 0.9800 . ?
C14 H14B 0.9800 . ?
C14 H14C 0.9800 . ?

loop_
_geom_torsion_atom_site_label_1
_geom_torsion_atom_site_label_2
_geom_torsion_atom_site_label_3
_geom_torsion_atom_site_label_4
_geom_torsion
_geom_torsion_site_symmetry_1
_geom_torsion_site_symmetry_2
_geom_torsion_site_symmetry_3
_geom_torsion_site_symmetry_4
_geom_torsion_publ_flag
S1 C15 C16 C17 175.98(9) . . . . ?
S1 C15 C19 C18 3.61(15) . . . 3_656 ?
S1 C15 C19 C19 -175.88(10) . . . 3_656 ?
O4 S1 C15 C16 -123.89(9) . . . . ?
O4 S1 C15 C19 51.97(10) . . . . ?
O5 S1 C15 C16 -4.78(11) . . . . ?
O5 S1 C15 C19 171.08(9) . . . . ?
O6 S1 C15 C16 116.39(9) . . . . ?
O6 S1 C15 C19 -67.75(10) . . . . ?
C15 C16 C17 C18 0.64(18) . . . . ?
C16 C15 C19 C18 179.31(11) . . . 3_656 ?
C16 C15 C19 C19 -0.18(19) . . . 3_656 ?
C16 C17 C18 C19 -1.34(18) . . . 3_656 ?
C19 C15 C16 C17 0.13(17) . . . . ?
O1 C8 C9 O2 -2.87(16) . . . . ?
O1 C8 C9 C10 178.44(10) . . . . ?
O2 C9 C10 O3 3.35(15) . . . . ?
O2 C9 C10 C11 -177.13(10) . . . . ?
O3 C10 C11 C6 178.59(11) . . . . ?
N2 C2 C3 C4 -177.53(10) . . . . ?
N2 C2 C3 C5 0.46(16) . . . . ?
N3 C2 C3 C4 1.85(16) . . . . ?
N3 C2 C3 C5 179.84(10) . . . . ?
C1 N3 C2 N2 178.77(10) . . . . ?
C1 N3 C2 C3 -0.62(16) . . . . ?
C1 N4 C4 C3 -0.17(16) . . . . ?
C2 N3 C1 N1 179.00(11) . . . . ?
C2 N3 C1 N4 -1.10(16) . . . . ?
C2 C3 C4 N4 -1.40(16) . . . . ?
C2 C3 C5 C6 -178.65(10) . . . . ?
C3 C5 C6 C7 97.67(12) . . . . ?
C3 C5 C6 C11 -81.62(13) . . . . ?
C4 N4 C1 N1 -178.56(10) . . . . ?
C4 N4 C1 N3 1.53(16) . . . . ?
C4 C3 C5 C6 -0.82(16) . . . . ?
C5 C3 C4 N4 -179.32(10) . . . . ?
C5 C6 C7 C8 -179.85(10) . . . . ?
C5 C6 C11 C10 179.66(10) . . . . ?
C6 C7 C8 O1 -178.96(10) . . . . ?
C6 C7 C8 C9 1.25(17) . . . . ?
C7 C6 C11 C10 0.38(17) . . . . ?
C7 C8 C9 O2 176.93(10) . . . . ?
C7 C8 C9 C10 -1.75(17) . . . . ?
C8 C9 C10 O3 -177.95(10) . . . . ?
C8 C9 C10 C11 1.56(17) . . . . ?
C9 C10 C11 C6 -0.88(17) . . . . ?
C11 C6 C7 C8 -0.57(17) . . . . ?
C12 O1 C8 C7 4.00(16) . . . . ?
C12 O1 C8 C9 -176.20(10) . . . . ?
C13 O2 C9 C8 87.58(13) . . . . ?
C13 O2 C9 C10 -93.74(12) . . . . ?
C14 O3 C10 C9 -160.76(10) . . . . ?
C14 O3 C10 C11 19.74(16) . . . . ?
